data_7236595
loop_
_publ_author_name
'Jiao, Nianming'
'Zhang, Yanqiang'
'Liu, Long'
'Shreeve, Jean'ne M.'
'Zhang, Suojiang'

_publ_section_title
;
 Hypergolic fuels based on water-stable borohydride cluster anions with
 ultralow ignition delay times
;
_journal_issue 26
_journal_name_full 'Journal of Materials Chemistry A'
_journal_page_first 13341
_journal_paper_doi 10.1039/C7TA04038E
_journal_volume 5
_journal_year 2017
_chemical_formula_sum 'C14 H36 B10 N4'
_chemical_formula_weight 368.57
_space_group_IT_number 61
_space_group_name_Hall '-P 2ac 2ab'
_space_group_name_H-M_alt 'P b c a'
_symmetry_cell_setting orthorhombic
_symmetry_space_group_name_H-M 'P b c a'
_atom_sites_solution_hydrogens geom
_atom_sites_solution_primary direct
_atom_sites_solution_secondary difmap
_audit_creation_method SHELXL-97
_audit_update_record
;
2016-12-20 deposited with the CCDC.
2017-06-12 downloaded from the CCDC.
;
_cell_angle_alpha 90.00
_cell_angle_beta 90.00
_cell_angle_gamma 90.00
_cell_formula_units_Z 8
_cell_length_a 14.185(2)
_cell_length_b 10.6148(16)
_cell_length_c 30.936(5)
_cell_measurement_reflns_used 17673
_cell_measurement_temperature 153(2)
_cell_measurement_theta_max 31.492
_cell_measurement_theta_min 2.023
_cell_volume 4658.1(12)
_computing_cell_refinement 'CrystalClear (Rigaku Inc., 2008)'
_computing_data_collection 'CrystalClear (Rigaku Inc., 2008)'
_computing_data_reduction 'CrystalClear (Rigaku Inc., 2008)'
_computing_structure_refinement 'SHELXL-97 (Sheldrick, 1997)'
_computing_structure_solution 'SHELXS-97 (Sheldrick, 1990)'
_diffrn_ambient_temperature 153(2)
_diffrn_detector_area_resol_mean 28.5714
_diffrn_measured_fraction_theta_full 0.995
_diffrn_measured_fraction_theta_max 0.995
_diffrn_measurement_device_type AFC10/Saturn724+
_diffrn_measurement_method 'phi and omega scans'
_diffrn_radiation_monochromator graphite
_diffrn_radiation_source 'Rotating Anode'
_diffrn_radiation_type MoK\a
_diffrn_radiation_wavelength 0.71073
_diffrn_reflns_av_R_equivalents 0.0389
_diffrn_reflns_av_sigmaI/netI 0.0294
_diffrn_reflns_limit_h_max 18
_diffrn_reflns_limit_h_min -19
_diffrn_reflns_limit_k_max 14
_diffrn_reflns_limit_k_min -14
_diffrn_reflns_limit_l_max 41
_diffrn_reflns_limit_l_min -41
_diffrn_reflns_number 37153
_diffrn_reflns_theta_full 28.70
_diffrn_reflns_theta_max 28.70
_diffrn_reflns_theta_min 2.49
_diffrn_standards_decay_% 0
_diffrn_standards_interval_count 0
_diffrn_standards_interval_time 0
_diffrn_standards_number 0
_exptl_absorpt_coefficient_mu 0.056
_exptl_absorpt_correction_type none
_exptl_crystal_colour Colorless
_exptl_crystal_density_diffrn 1.051
_exptl_crystal_density_method 'not measured'
_exptl_crystal_description Prism
_exptl_crystal_F_000 1584
_exptl_crystal_size_max 0.52
_exptl_crystal_size_mid 0.23
_exptl_crystal_size_min 0.20
_refine_diff_density_max 0.258
_refine_diff_density_min -0.263
_refine_diff_density_rms 0.037
_refine_ls_extinction_method none
_refine_ls_goodness_of_fit_ref 1.003
_refine_ls_hydrogen_treatment mixed
_refine_ls_matrix_type full
_refine_ls_number_parameters 311
_refine_ls_number_reflns 5980
_refine_ls_number_restraints 0
_refine_ls_restrained_S_all 1.003
_refine_ls_R_factor_all 0.0648
_refine_ls_R_factor_gt 0.0594
_refine_ls_shift/su_max 0.001
_refine_ls_shift/su_mean 0.000
_refine_ls_structure_factor_coef Fsqd
_refine_ls_weighting_details 'calc w=1/[\s^2^(Fo^2^)+(0.0869P)^2^+1.9860P] where P=(Fo^2^+2Fc^2^)/3'
_refine_ls_weighting_scheme calc
_refine_ls_wR_factor_gt 0.1602
_refine_ls_wR_factor_ref 0.1653
_reflns_number_gt 5594
_reflns_number_total 5980
_reflns_threshold_expression >2sigma(I)
_cod_data_source_file c7ta04038e2.cif
_cod_data_source_block bo4545
_cod_depositor_comments
;
The following automatic conversions were performed:

data item '_symmetry_cell_setting' value 'Orthorhombic' was changed
to 'orthorhombic' in accordance with the
/home/saulius/struct/COD-crude-data/automatic-downloads/DataCite-retrospective/RSC/depositions/lib/dictionaries/cif_core.dic
dictionary named 'cif_core.dic' version 2.4.2 last updated on
2011-04-26.

Automatic conversion script
Id: cif_fix_values 6909 2019-04-08 15:41:33Z antanas 
;
_cod_original_sg_symbol_H-M Pbca
_cod_database_code 7236595

loop_
_symmetry_equiv_pos_as_xyz
'x, y, z'
'-x+1/2, -y, z+1/2'
'-x, y+1/2, -z+1/2'
'x+1/2, -y+1/2, -z'
'-x, -y, -z'
'x-1/2, y, -z-1/2'
'x, -y-1/2, z-1/2'
'-x-1/2, y-1/2, z'

loop_
_atom_site_label
_atom_site_type_symbol
_atom_site_fract_x
_atom_site_fract_y
_atom_site_fract_z
_atom_site_U_iso_or_equiv
_atom_site_adp_type
_atom_site_occupancy
_atom_site_symmetry_multiplicity
_atom_site_calc_flag
_atom_site_refinement_flags
_atom_site_disorder_assembly
_atom_site_disorder_group
N1 N 0.26719(8) 0.46058(11) 0.49987(4) 0.0286(3) Uani 1 1 d . . .
N2 N 0.26235(8) 0.57247(11) 0.44173(4) 0.0291(3) Uani 1 1 d . . .
N3 N 0.39490(8) 0.16788(11) 0.65944(4) 0.0279(3) Uani 1 1 d . A .
N4 N 0.41045(9) 0.28381(11) 0.71631(4) 0.0314(3) Uani 1 1 d . . .
B1 B 0.37322(10) 0.66286(14) 0.58327(5) 0.0263(3) Uani 1 1 d . . .
B2 B 0.46674(10) 0.55312(14) 0.59926(5) 0.0255(3) Uani 1 1 d . . .
B3 B 0.55145(10) 0.68300(14) 0.60032(5) 0.0263(3) Uani 1 1 d . . .
B4 B 0.45764(11) 0.79310(14) 0.58429(5) 0.0267(3) Uani 1 1 d . . .
B5 B 0.37914(10) 0.60556(14) 0.63841(5) 0.0273(3) Uani 1 1 d . . .
B6 B 0.50573(11) 0.61857(14) 0.65046(5) 0.0272(3) Uani 1 1 d . . .
B7 B 0.49973(11) 0.78949(14) 0.63976(5) 0.0285(3) Uani 1 1 d . . .
B8 B 0.37308(11) 0.77470(14) 0.62789(5) 0.0270(3) Uani 1 1 d . . .
B9 B 0.47838(11) 0.65640(15) 0.55739(5) 0.0284(3) Uani 1 1 d . . .
B10 B 0.42319(12) 0.71444(15) 0.67350(5) 0.0299(3) Uani 1 1 d . . .
C1 C 0.17601(11) 0.50199(16) 0.49526(5) 0.0375(3) Uani 1 1 d . . .
H1 H 0.1248 0.4844 0.5141 0.045 Uiso 1 1 calc R . .
C2 C 0.17289(10) 0.57244(16) 0.45893(5) 0.0376(3) Uani 1 1 d . . .
H2 H 0.1192 0.6141 0.4474 0.045 Uiso 1 1 calc R . .
C3 C 0.31826(10) 0.50522(12) 0.46740(4) 0.0279(3) Uani 1 1 d . . .
H3 H 0.3838 0.4915 0.4632 0.033 Uiso 1 1 calc R . .
C4 C 0.30238(12) 0.37797(14) 0.53416(5) 0.0380(3) Uani 1 1 d . . .
H4A H 0.3714 0.3764 0.5334 0.046 Uiso 1 1 calc R . .
H4B H 0.2780 0.2925 0.5297 0.046 Uiso 1 1 calc R . .
H4C H 0.2812 0.4096 0.5623 0.046 Uiso 1 1 calc R . .
C5 C 0.29199(11) 0.63370(14) 0.40122(5) 0.0338(3) Uani 1 1 d . . .
H5A H 0.2362 0.6469 0.3825 0.041 Uiso 1 1 calc R . .
H5B H 0.3363 0.5777 0.3856 0.041 Uiso 1 1 calc R . .
C6 C 0.33927(11) 0.75906(15) 0.40964(5) 0.0388(3) Uani 1 1 d . . .
H6A H 0.4000 0.7449 0.4246 0.047 Uiso 1 1 calc R . .
H6B H 0.2988 0.8107 0.4288 0.047 Uiso 1 1 calc R . .
C7 C 0.35693(15) 0.83005(19) 0.36743(7) 0.0546(5) Uani 1 1 d . . .
H7A H 0.3929 0.7764 0.3476 0.066 Uiso 1 1 calc R . .
H7B H 0.3928 0.9070 0.3735 0.066 Uiso 1 1 calc R . .
H7C H 0.2964 0.8523 0.3542 0.066 Uiso 1 1 calc R . .
C8 C 0.40442(12) 0.08733(14) 0.69405(5) 0.0373(3) Uani 1 1 d . . .
H8 H 0.4042 -0.0021 0.6931 0.045 Uiso 1 1 calc R A .
C9 C 0.41419(12) 0.16000(14) 0.72962(5) 0.0397(4) Uani 1 1 d . A .
H9 H 0.4222 0.1311 0.7585 0.048 Uiso 1 1 calc R . .
C10 C 0.39864(10) 0.28534(13) 0.67369(5) 0.0305(3) Uani 1 1 d . A .
H10 H 0.3937 0.3588 0.6563 0.037 Uiso 1 1 calc R . .
C11 C 0.38367(11) 0.13062(15) 0.61414(5) 0.0358(3) Uani 1 1 d . . .
H11A H 0.3165 0.1203 0.6076 0.043 Uiso 1 1 calc R A .
H11B H 0.4166 0.0508 0.6091 0.043 Uiso 1 1 calc R . .
H11C H 0.4104 0.1959 0.5954 0.043 Uiso 1 1 calc R . .
C12 C 0.41645(13) 0.39647(15) 0.74418(5) 0.0413(4) Uani 0.848(4) 1 d P A 1
H12A H 0.4548 0.4615 0.7294 0.050 Uiso 0.848(4) 1 calc PR A 1
H12B H 0.4488 0.3738 0.7714 0.050 Uiso 0.848(4) 1 calc PR A 1
C13 C 0.31993(18) 0.4512(2) 0.75473(7) 0.0510(6) Uani 0.848(4) 1 d P A 1
H13A H 0.3284 0.5276 0.7727 0.061 Uiso 0.848(4) 1 calc PR A 1
H13B H 0.2888 0.4771 0.7275 0.061 Uiso 0.848(4) 1 calc PR A 1
C14 C 0.25659(19) 0.3603(3) 0.77834(8) 0.0628(7) Uani 0.848(4) 1 d P A 1
H14A H 0.2382 0.2920 0.7588 0.075 Uiso 0.848(4) 1 calc PR A 1
H14B H 0.2001 0.4046 0.7884 0.075 Uiso 0.848(4) 1 calc PR A 1
H14C H 0.2903 0.3251 0.8032 0.075 Uiso 0.848(4) 1 calc PR A 1
C12' C 0.41645(13) 0.39647(15) 0.74418(5) 0.0413(4) Uani 0.152(4) 1 d P A 2
H12C H 0.4134 0.4734 0.7261 0.050 Uiso 0.152(4) 1 calc PR A 2
H12D H 0.4774 0.3966 0.7597 0.050 Uiso 0.152(4) 1 calc PR A 2
C13' C 0.3349(10) 0.3973(12) 0.7770(4) 0.047(3) Uani 0.152(4) 1 d P A 2
H13C H 0.3300 0.3146 0.7916 0.056 Uiso 0.152(4) 1 calc PR A 2
H13D H 0.3453 0.4631 0.7992 0.056 Uiso 0.152(4) 1 calc PR A 2
C14' C 0.2452(11) 0.4250(17) 0.7511(5) 0.0628(7) Uani 0.152(4) 1 d P A 2
H14D H 0.1936 0.4451 0.7710 0.075 Uiso 0.152(4) 1 calc PR A 2
H14E H 0.2282 0.3509 0.7339 0.075 Uiso 0.152(4) 1 calc PR A 2
H14F H 0.2563 0.4968 0.7318 0.075 Uiso 0.152(4) 1 calc PR A 2
H15 H 0.3066(12) 0.6491(16) 0.5639(5) 0.033(4) Uiso 1 1 d . . .
H16 H 0.4761(11) 0.4471(15) 0.5941(5) 0.029(4) Uiso 1 1 d . . .
H17 H 0.6298(13) 0.6838(17) 0.5957(6) 0.038(5) Uiso 1 1 d . . .
H18 H 0.4606(12) 0.8859(16) 0.5660(5) 0.031(4) Uiso 1 1 d . . .
H19 H 0.3217(13) 0.5359(17) 0.6486(6) 0.040(5) Uiso 1 1 d . . .
H20 H 0.5542(13) 0.5624(17) 0.6712(6) 0.039(5) Uiso 1 1 d . . .
H21 H 0.5439(13) 0.8746(17) 0.6501(6) 0.039(5) Uiso 1 1 d . . .
H22 H 0.3123(12) 0.8434(17) 0.6306(5) 0.037(5) Uiso 1 1 d . . .
H23 H 0.4944(13) 0.6383(18) 0.5214(6) 0.048(5) Uiso 1 1 d . . .
H24 H 0.4062(12) 0.7334(17) 0.7088(6) 0.040(5) Uiso 1 1 d . . .

loop_
_atom_site_aniso_label
_atom_site_aniso_U_11
_atom_site_aniso_U_22
_atom_site_aniso_U_33
_atom_site_aniso_U_23
_atom_site_aniso_U_13
_atom_site_aniso_U_12
N1 0.0327(6) 0.0245(5) 0.0286(5) -0.0004(4) 0.0001(4) -0.0023(4)
N2 0.0271(5) 0.0277(6) 0.0323(6) 0.0029(4) 0.0038(4) 0.0042(4)
N3 0.0287(5) 0.0241(5) 0.0308(6) 0.0017(4) -0.0038(4) 0.0020(4)
N4 0.0364(6) 0.0254(6) 0.0325(6) 0.0011(5) -0.0031(5) 0.0011(5)
B1 0.0235(6) 0.0224(6) 0.0329(7) -0.0019(5) -0.0034(5) 0.0027(5)
B2 0.0229(6) 0.0212(6) 0.0326(7) -0.0018(5) -0.0026(5) 0.0018(5)
B3 0.0228(6) 0.0240(7) 0.0321(7) 0.0002(5) -0.0007(5) 0.0010(5)
B4 0.0266(7) 0.0223(6) 0.0310(7) 0.0034(5) 0.0005(5) 0.0012(5)
B5 0.0248(7) 0.0221(7) 0.0351(8) 0.0028(6) 0.0014(5) 0.0018(5)
B6 0.0274(7) 0.0245(7) 0.0296(7) 0.0014(6) -0.0024(5) 0.0009(5)
B7 0.0289(7) 0.0238(7) 0.0328(7) -0.0032(6) -0.0022(6) -0.0005(6)
B8 0.0271(7) 0.0210(7) 0.0329(7) -0.0004(5) 0.0021(6) 0.0018(5)
B9 0.0277(7) 0.0293(7) 0.0281(7) -0.0002(6) 0.0001(5) 0.0035(6)
B10 0.0329(8) 0.0280(7) 0.0288(7) -0.0013(6) 0.0025(6) 0.0019(6)
C1 0.0300(7) 0.0430(8) 0.0394(8) 0.0030(6) 0.0067(6) 0.0004(6)
C2 0.0267(7) 0.0443(8) 0.0418(8) 0.0069(7) 0.0053(6) 0.0072(6)
C3 0.0268(6) 0.0251(6) 0.0318(7) -0.0003(5) 0.0006(5) 0.0018(5)
C4 0.0498(9) 0.0303(7) 0.0340(7) 0.0063(6) -0.0063(6) -0.0042(6)
C5 0.0365(7) 0.0320(7) 0.0329(7) 0.0050(6) 0.0059(6) 0.0052(6)
C6 0.0331(7) 0.0358(8) 0.0474(9) 0.0042(7) 0.0037(6) 0.0002(6)
C7 0.0500(10) 0.0477(10) 0.0661(12) 0.0211(9) 0.0098(9) -0.0057(8)
C8 0.0486(9) 0.0242(7) 0.0392(8) 0.0070(6) -0.0062(6) 0.0031(6)
C9 0.0550(10) 0.0295(7) 0.0346(8) 0.0081(6) -0.0080(7) 0.0035(7)
C10 0.0355(7) 0.0233(6) 0.0328(7) 0.0045(5) -0.0015(5) 0.0025(5)
C11 0.0409(8) 0.0330(7) 0.0335(7) -0.0018(6) -0.0066(6) -0.0003(6)
C12 0.0529(10) 0.0319(7) 0.0392(8) -0.0076(6) 0.0003(7) -0.0032(7)
C13 0.0670(15) 0.0481(12) 0.0378(11) -0.0057(10) 0.0032(10) 0.0128(11)
C14 0.0597(14) 0.0809(18) 0.0480(12) -0.0073(12) 0.0090(11) -0.0017(13)
C12' 0.0529(10) 0.0319(7) 0.0392(8) -0.0076(6) 0.0003(7) -0.0032(7)
C13' 0.064(8) 0.036(6) 0.040(6) -0.003(5) -0.004(5) 0.004(5)
C14' 0.0597(14) 0.0809(18) 0.0480(12) -0.0073(12) 0.0090(11) -0.0017(13)

loop_
_atom_type_symbol
_atom_type_description
_atom_type_scat_dispersion_real
_atom_type_scat_dispersion_imag
_atom_type_scat_source
C C 0.0033 0.0016 'International Tables Vol C Tables 4.2.6.8 and 6.1.1.4'
H H 0.0000 0.0000 'International Tables Vol C Tables 4.2.6.8 and 6.1.1.4'
B B 0.0013 0.0007 'International Tables Vol C Tables 4.2.6.8 and 6.1.1.4'
N N 0.0061 0.0033 'International Tables Vol C Tables 4.2.6.8 and 6.1.1.4'

loop_
_geom_angle_atom_site_label_1
_geom_angle_atom_site_label_2
_geom_angle_atom_site_label_3
_geom_angle
C3 N1 C1 108.75(12)
C3 N1 C4 125.21(13)
C1 N1 C4 126.02(13)
C3 N2 C2 108.58(12)
C3 N2 C5 125.07(12)
C2 N2 C5 126.33(12)
C10 N3 C8 108.78(12)
C10 N3 C11 125.27(12)
C8 N3 C11 125.94(12)
C10 N4 C9 108.23(12)
C10 N4 C12 125.20(13)
C9 N4 C12 126.56(13)
B9 B1 B5 112.97(10)
B9 B1 B8 112.68(11)
B5 B1 B8 60.36(8)
B9 B1 B4 57.48(9)
B5 B1 B4 101.94(10)
B8 B1 B4 59.66(8)
B9 B1 B2 57.64(8)
B5 B1 B2 59.97(8)
B8 B1 B2 102.15(10)
B4 B1 B2 90.11(9)
B9 B1 H15 118.8(9)
B5 B1 H15 119.6(9)
B8 B1 H15 119.1(9)
B4 B1 H15 131.0(9)
B2 B1 H15 131.8(9)
B9 B2 B6 112.77(11)
B9 B2 B5 111.99(10)
B6 B2 B5 60.73(9)
B9 B2 B3 57.68(9)
B6 B2 B3 59.73(8)
B5 B2 B3 101.87(10)
B9 B2 B1 57.08(8)
B6 B2 B1 102.27(10)
B5 B2 B1 59.46(8)
B3 B2 B1 90.07(9)
B9 B2 H16 120.9(8)
B6 B2 H16 117.6(8)
B5 B2 H16 118.2(8)
B3 B2 H16 131.9(8)
B1 B2 H16 132.1(8)
B9 B3 B6 112.66(11)
B9 B3 B7 112.31(11)
B6 B3 B7 61.09(9)
B9 B3 B2 57.51(8)
B6 B3 B2 59.77(8)
B7 B3 B2 102.45(10)
B9 B3 B4 57.07(8)
B6 B3 B4 102.20(10)
B7 B3 B4 59.59(8)
B2 B3 B4 89.93(9)
B9 B3 H17 120.2(9)
B6 B3 H17 117.8(9)
B7 B3 H17 118.8(9)
B2 B3 H17 130.9(9)
B4 B3 H17 132.7(9)
B9 B4 B8 112.74(11)
B9 B4 B7 112.82(11)
B8 B4 B7 60.87(9)
B9 B4 B1 57.27(9)
B8 B4 B1 59.94(8)
B7 B4 B1 102.44(10)
B9 B4 B3 57.58(8)
B8 B4 B3 102.09(10)
B7 B4 B3 59.62(8)
B1 B4 B3 89.89(9)
B9 B4 H18 119.3(8)
B8 B4 H18 119.2(9)
B7 B4 H18 118.4(8)
B1 B4 H18 132.1(9)
B3 B4 H18 131.1(9)
B10 B5 B1 112.88(11)
B10 B5 B2 112.37(11)
B1 B5 B2 60.58(8)
B10 B5 B8 57.60(9)
B1 B5 B8 60.03(8)
B2 B5 B8 102.36(10)
B10 B5 B6 57.45(9)
B1 B5 B6 102.17(10)
B2 B5 B6 59.47(8)
B8 B5 B6 90.47(10)
B10 B5 H19 121.6(9)
B1 B5 H19 116.3(9)
B2 B5 H19 118.1(9)
B8 B5 H19 130.6(9)
B6 B5 H19 133.5(9)
B10 B6 B3 112.17(11)
B10 B6 B2 112.55(11)
B3 B6 B2 60.50(8)
B10 B6 B5 57.30(9)
B3 B6 B5 101.77(10)
B2 B6 B5 59.81(8)
B10 B6 B7 57.15(9)
B3 B6 B7 59.53(8)
B2 B6 B7 101.86(10)
B5 B6 B7 89.57(9)
B10 B6 H20 120.1(9)
B3 B6 H20 118.3(9)
B2 B6 H20 119.1(9)
B5 B6 H20 132.8(10)
B7 B6 H20 131.1(10)
B10 B7 B4 112.27(11)
B10 B7 B3 112.19(11)
B4 B7 B3 60.79(8)
B10 B7 B8 57.33(9)
B4 B7 B8 59.52(8)
B3 B7 B8 101.95(10)
B10 B7 B6 57.32(9)
B4 B7 B6 101.84(10)
B3 B7 B6 59.38(8)
B8 B7 B6 89.82(9)
B10 B7 H21 123.2(9)
B4 B7 H21 115.2(9)
B3 B7 H21 117.2(9)
B8 B7 H21 131.1(9)
B6 B7 H21 134.4(9)
B10 B8 B4 112.33(11)
B10 B8 B1 112.49(11)
B4 B8 B1 60.41(8)
B10 B8 B5 57.60(9)
B4 B8 B5 101.94(10)
B1 B8 B5 59.61(8)
B10 B8 B7 57.31(9)
B4 B8 B7 59.61(8)
B1 B8 B7 101.88(10)
B5 B8 B7 90.14(9)
B10 B8 H22 119.9(9)
B4 B8 H22 119.2(9)
B1 B8 H22 118.4(9)
B5 B8 H22 131.0(9)
B7 B8 H22 132.4(9)
B1 B9 B4 65.26(9)
B1 B9 B2 65.28(9)
B4 B9 B2 99.23(11)
B1 B9 B3 99.22(11)
B4 B9 B3 65.35(9)
B2 B9 B3 64.82(9)
B1 B9 H23 129.6(10)
B4 B9 H23 130.5(10)
B2 B9 H23 130.2(10)
B3 B9 H23 131.2(10)
B7 B10 B5 99.23(11)
B7 B10 B8 65.36(9)
B5 B10 B8 64.80(9)
B7 B10 B6 65.54(9)
B5 B10 B6 65.24(9)
B8 B10 B6 99.44(11)
B7 B10 H24 129.9(9)
B5 B10 H24 130.9(9)
B8 B10 H24 129.9(9)
B6 B10 H24 130.7(9)
C2 C1 N1 107.13(13)
C2 C1 H1 126.4
N1 C1 H1 126.4
C1 C2 N2 106.96(13)
C1 C2 H2 126.5
N2 C2 H2 126.5
N1 C3 N2 108.57(12)
N1 C3 H3 125.7
N2 C3 H3 125.7
N1 C4 H4A 109.5
N1 C4 H4B 109.5
H4A C4 H4B 109.5
N1 C4 H4C 109.5
H4A C4 H4C 109.5
H4B C4 H4C 109.5
N2 C5 C6 111.60(13)
N2 C5 H5A 109.3
C6 C5 H5A 109.3
N2 C5 H5B 109.3
C6 C5 H5B 109.3
H5A C5 H5B 108.0
C5 C6 C7 111.05(15)
C5 C6 H6A 109.4
C7 C6 H6A 109.4
C5 C6 H6B 109.4
C7 C6 H6B 109.4
H6A C6 H6B 108.0
C6 C7 H7A 109.5
C6 C7 H7B 109.5
H7A C7 H7B 109.5
C6 C7 H7C 109.5
H7A C7 H7C 109.5
H7B C7 H7C 109.5
C9 C8 N3 106.79(13)
C9 C8 H8 126.6
N3 C8 H8 126.6
C8 C9 N4 107.29(13)
C8 C9 H9 126.4
N4 C9 H9 126.4
N3 C10 N4 108.91(12)
N3 C10 H10 125.5
N4 C10 H10 125.5
N3 C11 H11A 109.5
N3 C11 H11B 109.5
H11A C11 H11B 109.5
N3 C11 H11C 109.5
H11A C11 H11C 109.5
H11B C11 H11C 109.5
N4 C12 C13 112.48(15)
N4 C12 H12A 109.1
C13 C12 H12A 109.1
N4 C12 H12B 109.1
C13 C12 H12B 109.1
H12A C12 H12B 107.8
C14 C13 C12 113.3(2)
C14 C13 H13A 108.9
C12 C13 H13A 108.9
C14 C13 H13B 108.9
C12 C13 H13B 108.9
H13A C13 H13B 107.7
C14' C13' H13C 110.5
C14' C13' H13D 110.5
H13C C13' H13D 108.7
C13' C14' H14D 109.5
C13' C14' H14E 109.5
H14D C14' H14E 109.5
C13' C14' H14F 109.5
H14D C14' H14F 109.5
H14E C14' H14F 109.5

loop_
_geom_bond_atom_site_label_1
_geom_bond_atom_site_label_2
_geom_bond_distance
N1 C3 1.3260(17)
N1 C1 1.3734(19)
N1 C4 1.4639(18)
N2 C3 1.3302(17)
N2 C2 1.3760(18)
N2 C5 1.4729(18)
N3 C10 1.3235(18)
N3 C8 1.3769(18)
N3 C11 1.4647(18)
N4 C10 1.3291(19)
N4 C9 1.3782(19)
N4 C12 1.4766(19)
B1 B9 1.694(2)
B1 B5 1.813(2)
B1 B8 1.821(2)
B1 B4 1.829(2)
B1 B2 1.833(2)
B1 H15 1.128(17)
B2 B9 1.705(2)
B2 B6 1.816(2)
B2 B5 1.822(2)
B2 B3 1.829(2)
B2 H16 1.144(16)
B3 B9 1.708(2)
B3 B6 1.815(2)
B3 B7 1.818(2)
B3 B4 1.839(2)
B3 H17 1.121(18)
B4 B9 1.698(2)
B4 B8 1.816(2)
B4 B7 1.817(2)
B4 H18 1.137(17)
B5 B10 1.704(2)
B5 B8 1.827(2)
B5 B6 1.839(2)
B5 H19 1.145(18)
B6 B10 1.707(2)
B6 B7 1.846(2)
B6 H20 1.113(18)
B7 B10 1.704(2)
B7 B8 1.840(2)
B7 H21 1.144(18)
B8 B10 1.704(2)
B8 H22 1.132(18)
B9 H23 1.151(19)
B10 H24 1.135(19)
C1 C2 1.351(2)
C1 H1 0.9500
C2 H2 0.9500
C3 H3 0.9500
C4 H4A 0.9800
C4 H4B 0.9800
C4 H4C 0.9800
C5 C6 1.513(2)
C5 H5A 0.9900
C5 H5B 0.9900
C6 C7 1.528(2)
C6 H6A 0.9900
C6 H6B 0.9900
C7 H7A 0.9800
C7 H7B 0.9800
C7 H7C 0.9800
C8 C9 1.351(2)
C8 H8 0.9500
C9 H9 0.9500
C10 H10 0.9500
C11 H11A 0.9800
C11 H11B 0.9800
C11 H11C 0.9800
C12 C13 1.523(3)
C12 H12A 0.9900
C12 H12B 0.9900
C13 C14 1.507(4)
C13 H13A 0.9900
C13 H13B 0.9900
C14 H14A 0.9800
C14 H14B 0.9800
C14 H14C 0.9800
C13' C14' 1.53(2)
C13' H13C 0.9900
C13' H13D 0.9900
C14' H14D 0.9800
C14' H14E 0.9800
C14' H14F 0.9800

loop_
_geom_torsion_atom_site_label_1
_geom_torsion_atom_site_label_2
_geom_torsion_atom_site_label_3
_geom_torsion_atom_site_label_4
_geom_torsion
B5 B1 B2 B9 -154.15(12)
B8 B1 B2 B9 -109.30(11)
B4 B1 B2 B9 -50.38(9)
B9 B1 B2 B6 109.34(11)
B5 B1 B2 B6 -44.82(9)
B8 B1 B2 B6 0.04(12)
B4 B1 B2 B6 58.95(11)
B9 B1 B2 B5 154.15(12)
B8 B1 B2 B5 44.86(9)
B4 B1 B2 B5 103.77(10)
B9 B1 B2 B3 50.38(9)
B5 B1 B2 B3 -103.78(10)
B8 B1 B2 B3 -58.92(11)
B4 B1 B2 B3 -0.01(10)
B6 B2 B3 B9 -154.12(11)
B5 B2 B3 B9 -108.65(11)
B1 B2 B3 B9 -49.92(9)
B9 B2 B3 B6 154.12(11)
B5 B2 B3 B6 45.47(9)
B1 B2 B3 B6 104.20(10)
B9 B2 B3 B7 108.68(11)
B6 B2 B3 B7 -45.44(9)
B5 B2 B3 B7 0.03(12)
B1 B2 B3 B7 58.76(11)
B9 B2 B3 B4 49.93(9)
B6 B2 B3 B4 -104.20(10)
B5 B2 B3 B4 -58.72(11)
B1 B2 B3 B4 0.01(10)
B5 B1 B4 B9 109.76(11)
B8 B1 B4 B9 154.56(11)
B2 B1 B4 B9 50.50(9)
B9 B1 B4 B8 -154.56(11)
B5 B1 B4 B8 -44.80(9)
B2 B1 B4 B8 -104.06(10)
B9 B1 B4 B7 -109.28(11)
B5 B1 B4 B7 0.48(12)
B8 B1 B4 B7 45.28(9)
B2 B1 B4 B7 -58.78(11)
B9 B1 B4 B3 -50.50(9)
B5 B1 B4 B3 59.27(10)
B8 B1 B4 B3 104.06(10)
B2 B1 B4 B3 0.01(10)
B6 B3 B4 B9 -109.25(11)
B7 B3 B4 B9 -154.78(12)
B2 B3 B4 B9 -50.26(9)
B9 B3 B4 B8 109.41(11)
B6 B3 B4 B8 0.16(12)
B7 B3 B4 B8 -45.37(9)
B2 B3 B4 B8 59.15(11)
B9 B3 B4 B7 154.78(12)
B6 B3 B4 B7 45.54(10)
B2 B3 B4 B7 104.52(10)
B9 B3 B4 B1 50.25(9)
B6 B3 B4 B1 -58.99(11)
B7 B3 B4 B1 -104.53(10)
B2 B3 B4 B1 -0.01(10)
B9 B1 B5 B10 80.08(14)
B8 B1 B5 B10 -23.84(11)
B4 B1 B5 B10 20.56(13)
B2 B1 B5 B10 103.66(12)
B9 B1 B5 B2 -23.58(11)
B8 B1 B5 B2 -127.50(10)
B4 B1 B5 B2 -83.10(10)
B9 B1 B5 B8 103.92(12)
B4 B1 B5 B8 44.40(9)
B2 B1 B5 B8 127.50(10)
B9 B1 B5 B6 20.51(14)
B8 B1 B5 B6 -83.42(10)
B4 B1 B5 B6 -39.02(12)
B2 B1 B5 B6 44.08(9)
B9 B2 B5 B10 -81.27(14)
B6 B2 B5 B10 23.34(11)
B3 B2 B5 B10 -21.56(13)
B1 B2 B5 B10 -104.52(12)
B9 B2 B5 B1 23.25(10)
B6 B2 B5 B1 127.86(10)
B3 B2 B5 B1 82.96(10)
B9 B2 B5 B8 -21.47(14)
B6 B2 B5 B8 83.14(10)
B3 B2 B5 B8 38.24(12)
B1 B2 B5 B8 -44.72(9)
B9 B2 B5 B6 -104.61(12)
B3 B2 B5 B6 -44.90(9)
B1 B2 B5 B6 -127.86(10)
B9 B3 B6 B10 -80.68(14)
B7 B3 B6 B10 23.17(11)
B2 B3 B6 B10 -104.19(12)
B4 B3 B6 B10 -21.51(14)
B9 B3 B6 B2 23.51(10)
B7 B3 B6 B2 127.36(10)
B4 B3 B6 B2 82.68(10)
B9 B3 B6 B5 -21.41(13)
B7 B3 B6 B5 82.44(10)
B2 B3 B6 B5 -44.92(9)
B4 B3 B6 B5 37.76(12)
B9 B3 B6 B7 -103.85(12)
B2 B3 B6 B7 -127.36(10)
B4 B3 B6 B7 -44.68(9)
B9 B2 B6 B10 79.98(14)
B5 B2 B6 B10 -23.33(11)
B3 B2 B6 B10 103.56(12)
B1 B2 B6 B10 20.77(14)
B9 B2 B6 B3 -23.58(10)
B5 B2 B6 B3 -126.89(10)
B1 B2 B6 B3 -82.79(10)
B9 B2 B6 B5 103.31(11)
B3 B2 B6 B5 126.89(10)
B1 B2 B6 B5 44.10(9)
B9 B2 B6 B7 20.85(13)
B5 B2 B6 B7 -82.46(10)
B3 B2 B6 B7 44.43(9)
B1 B2 B6 B7 -38.37(12)
B1 B5 B6 B10 109.53(11)
B2 B5 B6 B10 154.24(12)
B8 B5 B6 B10 50.14(9)
B10 B5 B6 B3 -108.92(11)
B1 B5 B6 B3 0.61(12)
B2 B5 B6 B3 45.32(9)
B8 B5 B6 B3 -58.78(11)
B10 B5 B6 B2 -154.24(12)
B1 B5 B6 B2 -44.71(9)
B8 B5 B6 B2 -104.10(10)
B10 B5 B6 B7 -50.22(9)
B1 B5 B6 B7 59.30(10)
B2 B5 B6 B7 104.01(10)
B8 B5 B6 B7 -0.08(10)
B9 B4 B7 B10 -80.83(14)
B8 B4 B7 B10 23.39(10)
B1 B4 B7 B10 -21.36(14)
B3 B4 B7 B10 -103.80(12)
B9 B4 B7 B3 22.96(11)
B8 B4 B7 B3 127.19(10)
B1 B4 B7 B3 82.44(10)
B9 B4 B7 B8 -104.22(12)
B1 B4 B7 B8 -44.75(9)
B3 B4 B7 B8 -127.19(10)
B9 B4 B7 B6 -21.52(14)
B8 B4 B7 B6 82.70(10)
B1 B4 B7 B6 37.95(12)
B3 B4 B7 B6 -44.49(9)
B9 B3 B7 B10 81.20(14)
B6 B3 B7 B10 -23.22(11)
B2 B3 B7 B10 21.47(14)
B4 B3 B7 B10 103.94(12)
B9 B3 B7 B4 -22.74(11)
B6 B3 B7 B4 -127.16(10)
B2 B3 B7 B4 -82.47(10)
B9 B3 B7 B8 21.83(14)
B6 B3 B7 B8 -82.59(10)
B2 B3 B7 B8 -37.90(12)
B4 B3 B7 B8 44.57(9)
B9 B3 B7 B6 104.42(12)
B2 B3 B7 B6 44.69(9)
B4 B3 B7 B6 127.16(10)
B3 B6 B7 B10 154.30(12)
B2 B6 B7 B10 109.32(11)
B5 B6 B7 B10 50.35(9)
B10 B6 B7 B4 -109.00(12)
B3 B6 B7 B4 45.29(9)
B2 B6 B7 B4 0.31(12)
B5 B6 B7 B4 -58.66(11)
B10 B6 B7 B3 -154.30(12)
B2 B6 B7 B3 -44.98(9)
B5 B6 B7 B3 -103.95(10)
B10 B6 B7 B8 -50.26(9)
B3 B6 B7 B8 104.03(10)
B2 B6 B7 B8 59.05(11)
B5 B6 B7 B8 0.08(10)
B9 B4 B8 B10 80.96(14)
B7 B4 B8 B10 -23.39(11)
B1 B4 B8 B10 104.02(12)
B3 B4 B8 B10 21.27(14)
B9 B4 B8 B1 -23.07(10)
B7 B4 B8 B1 -127.41(10)
B3 B4 B8 B1 -82.75(10)
B9 B4 B8 B5 21.31(14)
B7 B4 B8 B5 -83.04(10)
B1 B4 B8 B5 44.37(9)
B3 B4 B8 B5 -38.38(12)
B9 B4 B8 B7 104.35(12)
B1 B4 B8 B7 127.41(10)
B3 B4 B8 B7 44.66(9)
B9 B1 B8 B10 -80.64(14)
B5 B1 B8 B10 23.77(11)
B4 B1 B8 B10 -103.75(12)
B2 B1 B8 B10 -20.87(14)
B9 B1 B8 B4 23.11(10)
B5 B1 B8 B4 127.52(10)
B2 B1 B8 B4 82.88(10)
B9 B1 B8 B5 -104.41(12)
B4 B1 B8 B5 -127.52(10)
B2 B1 B8 B5 -44.63(9)
B9 B1 B8 B7 -21.32(14)
B5 B1 B8 B7 83.08(10)
B4 B1 B8 B7 -44.44(9)
B2 B1 B8 B7 38.45(12)
B1 B5 B8 B10 -153.83(11)
B2 B5 B8 B10 -108.81(11)
B6 B5 B8 B10 -50.03(9)
B10 B5 B8 B4 109.01(12)
B1 B5 B8 B4 -44.83(9)
B2 B5 B8 B4 0.20(12)
B6 B5 B8 B4 58.98(11)
B10 B5 B8 B1 153.83(11)
B2 B5 B8 B1 45.02(9)
B6 B5 B8 B1 103.80(10)
B10 B5 B8 B7 50.11(9)
B1 B5 B8 B7 -103.72(10)
B2 B5 B8 B7 -58.70(11)
B6 B5 B8 B7 0.08(10)
B4 B7 B8 B10 154.13(11)
B3 B7 B8 B10 108.83(11)
B6 B7 B8 B10 50.25(9)
B10 B7 B8 B4 -154.13(11)
B3 B7 B8 B4 -45.30(9)
B6 B7 B8 B4 -103.88(10)
B10 B7 B8 B1 -109.24(11)
B4 B7 B8 B1 44.89(9)
B3 B7 B8 B1 -0.40(12)
B6 B7 B8 B1 -58.99(11)
B10 B7 B8 B5 -50.33(9)
B4 B7 B8 B5 103.80(10)
B3 B7 B8 B5 58.50(11)
B6 B7 B8 B5 -0.08(10)
B5 B1 B9 B4 -89.79(12)
B8 B1 B9 B4 -23.69(11)
B2 B1 B9 B4 -113.99(10)
B5 B1 B9 B2 24.20(11)
B8 B1 B9 B2 90.31(11)
B4 B1 B9 B2 113.99(10)
B5 B1 B9 B3 -32.48(14)
B8 B1 B9 B3 33.62(13)
B4 B1 B9 B3 57.31(10)
B2 B1 B9 B3 -56.68(9)
B8 B4 B9 B1 23.77(11)
B7 B4 B9 B1 90.43(12)
B3 B4 B9 B1 113.93(10)
B8 B4 B9 B2 -33.45(13)
B7 B4 B9 B2 33.21(13)
B1 B4 B9 B2 -57.22(9)
B3 B4 B9 B2 56.71(9)
B8 B4 B9 B3 -90.16(12)
B7 B4 B9 B3 -23.50(11)
B1 B4 B9 B3 -113.93(11)
B6 B2 B9 B1 -90.16(11)
B5 B2 B9 B1 -23.89(11)
B3 B2 B9 B1 -114.29(10)
B6 B2 B9 B4 -32.96(13)
B5 B2 B9 B4 33.31(13)
B3 B2 B9 B4 -57.09(10)
B1 B2 B9 B4 57.20(10)
B6 B2 B9 B3 24.13(10)
B5 B2 B9 B3 90.40(11)
B1 B2 B9 B3 114.29(10)
B6 B3 B9 B1 32.89(13)
B7 B3 B9 B1 -33.84(14)
B2 B3 B9 B1 57.01(10)
B4 B3 B9 B1 -57.24(10)
B6 B3 B9 B4 90.14(11)
B7 B3 B9 B4 23.40(11)
B2 B3 B9 B4 114.26(10)
B6 B3 B9 B2 -24.12(10)
B7 B3 B9 B2 -90.86(11)
B4 B3 B9 B2 -114.26(10)
B4 B7 B10 B5 32.72(14)
B3 B7 B10 B5 -33.54(14)
B8 B7 B10 B5 56.70(10)
B6 B7 B10 B5 -57.32(10)
B4 B7 B10 B8 -23.98(11)
B3 B7 B10 B8 -90.24(12)
B6 B7 B10 B8 -114.01(10)
B4 B7 B10 B6 90.04(12)
B3 B7 B10 B6 23.77(11)
B8 B7 B10 B6 114.01(10)
B1 B5 B10 B7 -32.59(14)
B2 B5 B10 B7 33.65(14)
B8 B5 B10 B7 -57.09(10)
B6 B5 B10 B7 57.53(10)
B1 B5 B10 B8 24.50(11)
B2 B5 B10 B8 90.74(12)
B6 B5 B10 B8 114.62(11)
B1 B5 B10 B6 -90.12(11)
B2 B5 B10 B6 -23.88(11)
B8 B5 B10 B6 -114.62(11)
B4 B8 B10 B7 24.01(11)
B1 B8 B10 B7 89.94(11)
B5 B8 B10 B7 114.26(10)
B4 B8 B10 B5 -90.25(11)
B1 B8 B10 B5 -24.31(11)
B7 B8 B10 B5 -114.26(10)
B4 B8 B10 B6 -33.44(14)
B1 B8 B10 B6 32.50(14)
B5 B8 B10 B6 56.81(10)
B7 B8 B10 B6 -57.44(10)
B3 B6 B10 B7 -23.81(11)
B2 B6 B10 B7 -89.81(12)
B5 B6 B10 B7 -113.82(11)
B3 B6 B10 B5 90.01(12)
B2 B6 B10 B5 24.00(11)
B7 B6 B10 B5 113.82(11)
B3 B6 B10 B8 33.51(14)
B2 B6 B10 B8 -32.50(14)
B5 B6 B10 B8 -56.50(10)
B7 B6 B10 B8 57.32(10)
C3 N1 C1 C2 0.36(18)
C4 N1 C1 C2 -178.08(14)
N1 C1 C2 N2 0.31(18)
C3 N2 C2 C1 -0.88(17)
C5 N2 C2 C1 177.83(14)
C1 N1 C3 N2 -0.92(16)
C4 N1 C3 N2 177.54(12)
C2 N2 C3 N1 1.11(16)
C5 N2 C3 N1 -177.61(12)
C3 N2 C5 C6 -81.95(17)
C2 N2 C5 C6 99.56(18)
N2 C5 C6 C7 -171.89(13)
C10 N3 C8 C9 -0.11(18)
C11 N3 C8 C9 179.17(14)
N3 C8 C9 N4 0.05(19)
C10 N4 C9 C8 0.03(19)
C12 N4 C9 C8 178.90(15)
C8 N3 C10 N4 0.13(17)
C11 N3 C10 N4 -179.15(13)
C9 N4 C10 N3 -0.10(17)
C12 N4 C10 N3 -178.98(14)
C10 N4 C12 C13 80.4(2)
C9 N4 C12 C13 -98.3(2)
N4 C12 C13 C14 60.2(2)
